data_7246669
loop_
_publ_author_name
'Kharraz, Haia'
'Hachem, Hadi'
'Le Gal, Yann'
'Roisnel, Thierry'
'Jeannin, Olivier'
'Barri\`ere, Fr\'ed\'eric'
'Guizouarn, Thierry'
'Lorcy, Dominique'

_publ_section_title
;
 Non-covalent interactions in neutral and oxidized tetrathiafulvalenes
;
_journal_issue 19
_journal_name_full CrystEngComm
_journal_page_first 2946
_journal_page_last 2958
_journal_paper_doi 10.1039/D3CE00257H
_journal_volume 25
_journal_year 2023
_chemical_compound_source 'synthesis as described'
_chemical_formula_moiety 'C9 H7 N S7, C12 F4 N4'
_chemical_formula_sum 'C21 H7 F4 N5 S7'
_chemical_formula_weight 629.74
_space_group_crystal_system triclinic
_space_group_IT_number 2
_space_group_name_Hall '-P 1'
_space_group_name_H-M_alt 'P -1'
_atom_sites_solution_hydrogens geom
_atom_sites_solution_primary dual
_atom_sites_solution_secondary difmap
_audit_update_record
;
2023-03-01 deposited with the CCDC.	2023-04-25 downloaded from the CCDC.
;
_cell_angle_alpha 100.797(12)
_cell_angle_beta 91.933(13)
_cell_angle_gamma 92.390(9)
_cell_formula_units_Z 2
_cell_length_a 7.1063(15)
_cell_length_b 12.405(3)
_cell_length_c 13.462(4)
_cell_measurement_reflns_used 7034
_cell_measurement_temperature 150(2)
_cell_measurement_theta_max 27.4706
_cell_measurement_theta_min 2.4818
_cell_measurement_wavelength 0.710730
_cell_volume 1163.7(5)
_computing_cell_refinement 'APEX3 (Bruker, 2015)'
_computing_data_collection 'Bruker APEX3 (Bruker, 2015)'
_computing_data_reduction 'SAINT (Bruker, 2014)'
_computing_molecular_graphics
;
   'SXGRAPH (L. Farrugia, 1999), Mercury (CSD, 2020)'
;
_computing_publication_material 'CRYSCALC (T. Roisnel, local program, 2021)'
_computing_structure_refinement 'SHELXL-2019_2 (Sheldrick, 2019)'
_computing_structure_solution 'SHELXT (Sheldrick, 2015)'
_diffrn_ambient_temperature 150(2)
_diffrn_detector CMOS-PHOTON70
_diffrn_measured_fraction_theta_full 0.999
_diffrn_measured_fraction_theta_max 0.989
_diffrn_measurement_device_type 'D8 VENTURE Bruker AXS'
_diffrn_measurement_method 'rotation images'
_diffrn_orient_matrix_UB_11 0.0478139
_diffrn_orient_matrix_UB_12 0.0273702
_diffrn_orient_matrix_UB_13 0.0713491
_diffrn_orient_matrix_UB_21 -0.0486759
_diffrn_orient_matrix_UB_22 -0.0699787
_diffrn_orient_matrix_UB_23 0.0190151
_diffrn_orient_matrix_UB_31 0.1233306
_diffrn_orient_matrix_UB_32 -0.0334504
_diffrn_orient_matrix_UB_33 -0.0166024
_diffrn_radiation_monochromator 'multilayer monochromator'
_diffrn_radiation_probe x-ray
_diffrn_radiation_source 'Incoatec microfocus sealed tube'
_diffrn_radiation_type MoK\a
_diffrn_radiation_wavelength 0.71073
_diffrn_reflns_av_R_equivalents 0.0589
_diffrn_reflns_av_unetI/netI 0.0470
_diffrn_reflns_limit_h_max 9
_diffrn_reflns_limit_h_min -9
_diffrn_reflns_limit_k_max 16
_diffrn_reflns_limit_k_min -16
_diffrn_reflns_limit_l_max 17
_diffrn_reflns_limit_l_min -17
_diffrn_reflns_number 24703
_diffrn_reflns_theta_full 25.242
_diffrn_reflns_theta_max 27.525
_diffrn_reflns_theta_min 2.050
_diffrn_source_current 1.00
_diffrn_source_power 50.0
_diffrn_source_voltage 50.00
_exptl_absorpt_coefficient_mu 0.735
_exptl_absorpt_correction_T_max 0.985
_exptl_absorpt_correction_T_min 0.846
_exptl_absorpt_correction_type multi-scan
_exptl_absorpt_process_details
;
  [Sheldrick, G.M. (2014). SADABS Bruker AXS Inc., Madison, Wisconsin, USA]
;
_exptl_crystal_colour red
_exptl_crystal_density_diffrn 1.797
_exptl_crystal_description board
_exptl_crystal_F_000 632
_exptl_crystal_size_max 0.380
_exptl_crystal_size_mid 0.060
_exptl_crystal_size_min 0.020
_refine_diff_density_max 0.330
_refine_diff_density_min -0.353
_refine_diff_density_rms 0.073
_refine_ls_extinction_method none
_refine_ls_goodness_of_fit_ref 1.009
_refine_ls_hydrogen_treatment constr
_refine_ls_matrix_type full
_refine_ls_number_parameters 340
_refine_ls_number_reflns 5303
_refine_ls_number_restraints 0
_refine_ls_restrained_S_all 1.009
_refine_ls_R_factor_all 0.0589
_refine_ls_R_factor_gt 0.0436
_refine_ls_shift/su_max 0.005
_refine_ls_shift/su_mean 0.000
_refine_ls_structure_factor_coef Fsqd
_refine_ls_weighting_details 'w=1/[\s^2^(Fo^2^)+(0.0304P)^2^+1.6956P] where P=(Fo^2^+2Fc^2^)/3'
_refine_ls_weighting_scheme calc
_refine_ls_wR_factor_gt 0.0899
_refine_ls_wR_factor_ref 0.0964
_reflns_number_gt 4361
_reflns_number_total 5303
_reflns_threshold_expression >2sigma(I)
_cod_data_source_file d3ce00257h2.cif
_cod_data_source_block TTFHTCNQF4
_cod_depositor_comments 'Adding full bibliography for 7246664--7246672.cif.'
_cod_original_cell_volume 1163.7(6)
_cod_database_code 7246669

loop_
_space_group_symop_operation_xyz
'x, y, z'
'-x, -y, -z'

loop_
_atom_site_label
_atom_site_type_symbol
_atom_site_fract_x
_atom_site_fract_y
_atom_site_fract_z
_atom_site_U_iso_or_equiv
_atom_site_adp_type
_atom_site_occupancy
_atom_site_site_symmetry_order
_atom_site_calc_flag
_atom_site_refinement_flags_posn
_atom_site_refinement_flags_adp
_atom_site_refinement_flags_occupancy
_atom_site_disorder_assembly
_atom_site_disorder_group
S1 S 0.83472(10) 0.65361(6) 0.68280(5) 0.02400(16) Uani 1 1 d . . . . .
S2 S 0.93768(11) 0.86343(6) 0.86452(5) 0.02805(17) Uani 1 1 d . . . . .
S3 S 0.77929(9) 0.81724(5) 0.54626(5) 0.01781(14) Uani 1 1 d . . . . .
S4 S 0.87202(10) 1.00411(5) 0.70796(5) 0.02041(15) Uani 1 1 d . . . . .
S5 S 0.70130(9) 0.98495(5) 0.39262(5) 0.01844(14) Uani 1 1 d . . . . .
S6 S 0.80330(10) 1.17035(5) 0.56275(5) 0.02109(15) Uani 1 1 d . . . . .
S7A S 0.62929(14) 1.16753(8) 0.26381(7) 0.0230(2) Uani 0.865(3) 1 d . . P A 1
N9A N 0.7216(5) 1.3070(3) 0.4311(3) 0.0230(2) Uani 0.865(3) 1 d . . P A 1
C10A C 0.6674(5) 1.2991(3) 0.3351(3) 0.0264(8) Uani 0.865(3) 1 d . . P A 1
H10A H 0.650170 1.362472 0.306269 0.032 Uiso 0.865(3) 1 calc R U P A 1
N9B N 0.628(4) 1.145(2) 0.2869(18) 0.0230(2) Uani 0.135(3) 1 d . . P A 2
S7B S 0.6900(8) 1.3202(5) 0.4070(5) 0.0230(2) Uani 0.135(3) 1 d . . P A 2
C10B C 0.623(3) 1.250(2) 0.2920(19) 0.0264(8) Uani 0.135(3) 1 d . . P A 2
H10B H 0.584990 1.283242 0.236879 0.032 Uiso 0.135(3) 1 calc R U P A 2
C1 C 0.7748(5) 0.5775(2) 0.5578(2) 0.0324(7) Uani 1 1 d . . . . .
H1A H 0.653937 0.600717 0.533906 0.049 Uiso 1 1 calc R U . . .
H1B H 0.764536 0.498835 0.559468 0.049 Uiso 1 1 calc R U . . .
H1C H 0.873118 0.591412 0.511827 0.049 Uiso 1 1 calc R U . . .
C2 C 0.8354(3) 0.7880(2) 0.66419(18) 0.0179(5) Uani 1 1 d . . . . .
C3 C 0.8754(4) 0.8760(2) 0.74079(19) 0.0200(5) Uani 1 1 d . . . . .
C4 C 0.7668(4) 0.9445(3) 0.9366(2) 0.0329(7) Uani 1 1 d . . . . .
H4A H 0.779326 1.020385 0.925671 0.049 Uiso 1 1 calc R U . . .
H4B H 0.788577 0.943532 1.008670 0.049 Uiso 1 1 calc R U . . .
H4C H 0.639661 0.913841 0.914615 0.049 Uiso 1 1 calc R U . . .
C5 C 0.8034(3) 0.9580(2) 0.58404(18) 0.0163(5) Uani 1 1 d . . . . .
C6 C 0.7745(3) 1.0306(2) 0.51895(18) 0.0165(5) Uani 1 1 d . . . . .
C7 C 0.6868(4) 1.1171(2) 0.36965(19) 0.0197(5) Uani 1 1 d . . . . .
C8 C 0.7297(4) 1.2023(2) 0.4483(2) 0.0203(5) Uani 1 1 d . . . . .
C11 C 0.4760(4) 0.7102(2) 0.18133(19) 0.0199(5) Uani 1 1 d . . . . .
C12 C 0.5196(4) 0.6871(2) 0.2795(2) 0.0227(6) Uani 1 1 d . . . . .
N13 N 0.5524(4) 0.6739(2) 0.36021(18) 0.0344(6) Uani 1 1 d . . . . .
C14 C 0.5170(4) 0.8215(2) 0.1755(2) 0.0247(6) Uani 1 1 d . . . . .
N15 N 0.5576(4) 0.9133(2) 0.17911(19) 0.0338(6) Uani 1 1 d . . . . .
C16 C 0.3879(3) 0.6309(2) 0.10312(18) 0.0177(5) Uani 1 1 d . . . . .
C17 C 0.3212(4) 0.6544(2) 0.00933(19) 0.0184(5) Uani 1 1 d . . . . .
C18 C 0.2337(4) 0.5769(2) -0.06448(18) 0.0180(5) Uani 1 1 d . . . . .
C19 C 0.2047(3) 0.4653(2) -0.05704(18) 0.0168(5) Uani 1 1 d . . . . .
C20 C 0.2749(3) 0.4421(2) 0.03578(18) 0.0175(5) Uani 1 1 d . . . . .
C21 C 0.3588(4) 0.5194(2) 0.11034(18) 0.0184(5) Uani 1 1 d . . . . .
F22 F 0.3441(2) 0.75705(13) -0.00747(12) 0.0258(4) Uani 1 1 d . . . . .
F23 F 0.1738(2) 0.60865(13) -0.14977(11) 0.0253(4) Uani 1 1 d . . . . .
F24 F 0.2625(2) 0.33794(13) 0.05063(11) 0.0260(4) Uani 1 1 d . . . . .
F25 F 0.4255(2) 0.48576(13) 0.19354(11) 0.0246(3) Uani 1 1 d . . . . .
C26 C 0.1192(4) 0.3834(2) -0.13419(19) 0.0198(5) Uani 1 1 d . . . . .
C27 C 0.0550(4) 0.4033(2) -0.2307(2) 0.0240(6) Uani 1 1 d . . . . .
N28 N -0.0012(4) 0.4103(2) -0.30970(19) 0.0356(6) Uani 1 1 d . . . . .
C29 C 0.0676(4) 0.2750(2) -0.12010(19) 0.0217(6) Uani 1 1 d . . . . .
N30 N 0.0194(4) 0.1873(2) -0.11338(18) 0.0299(6) Uani 1 1 d . . . . .

loop_
_atom_site_aniso_label
_atom_site_aniso_U_11
_atom_site_aniso_U_22
_atom_site_aniso_U_33
_atom_site_aniso_U_23
_atom_site_aniso_U_13
_atom_site_aniso_U_12
S1 0.0295(4) 0.0196(3) 0.0240(3) 0.0079(3) -0.0021(3) 0.0005(3)
S2 0.0392(4) 0.0297(4) 0.0159(3) 0.0050(3) -0.0008(3) 0.0080(3)
S3 0.0197(3) 0.0165(3) 0.0165(3) 0.0020(2) -0.0020(2) -0.0005(2)
S4 0.0266(4) 0.0184(3) 0.0153(3) 0.0008(2) 0.0013(2) 0.0014(3)
S5 0.0196(3) 0.0174(3) 0.0177(3) 0.0023(2) -0.0013(2) -0.0008(2)
S6 0.0278(4) 0.0163(3) 0.0184(3) 0.0006(2) 0.0034(3) 0.0016(3)
S7A 0.0239(4) 0.0265(5) 0.0209(5) 0.0101(3) -0.0003(3) 0.0046(3)
N9A 0.0239(4) 0.0265(5) 0.0209(5) 0.0101(3) -0.0003(3) 0.0046(3)
C10A 0.0291(19) 0.0213(19) 0.033(2) 0.0128(15) 0.0073(15) 0.0071(15)
N9B 0.0239(4) 0.0265(5) 0.0209(5) 0.0101(3) -0.0003(3) 0.0046(3)
S7B 0.0239(4) 0.0265(5) 0.0209(5) 0.0101(3) -0.0003(3) 0.0046(3)
C10B 0.0291(19) 0.0213(19) 0.033(2) 0.0128(15) 0.0073(15) 0.0071(15)
C1 0.049(2) 0.0187(15) 0.0283(15) 0.0016(12) -0.0043(13) 0.0061(13)
C2 0.0157(12) 0.0212(13) 0.0181(12) 0.0061(10) 0.0041(10) 0.0021(10)
C3 0.0217(13) 0.0215(14) 0.0174(12) 0.0049(10) 0.0025(10) 0.0026(11)
C4 0.0388(18) 0.0442(19) 0.0150(13) 0.0029(12) 0.0030(12) 0.0053(15)
C5 0.0145(12) 0.0193(13) 0.0145(11) 0.0012(9) 0.0045(9) 0.0003(10)
C6 0.0139(12) 0.0193(13) 0.0155(11) 0.0014(9) 0.0014(9) -0.0007(10)
C7 0.0164(13) 0.0197(14) 0.0243(13) 0.0068(11) 0.0048(10) 0.0011(10)
C8 0.0188(13) 0.0203(14) 0.0232(13) 0.0059(10) 0.0073(10) 0.0032(11)
C11 0.0205(13) 0.0213(14) 0.0171(12) 0.0007(10) 0.0020(10) 0.0040(11)
C12 0.0244(14) 0.0223(14) 0.0190(13) -0.0032(10) 0.0010(10) 0.0049(11)
N13 0.0459(16) 0.0354(15) 0.0192(12) -0.0021(10) -0.0016(11) 0.0071(12)
C14 0.0224(14) 0.0305(17) 0.0194(13) -0.0008(11) -0.0018(10) 0.0063(12)
N15 0.0426(16) 0.0251(15) 0.0320(14) 0.0033(11) -0.0075(11) -0.0004(12)
C16 0.0156(12) 0.0219(14) 0.0156(11) 0.0024(10) 0.0037(9) 0.0041(10)
C17 0.0173(12) 0.0175(13) 0.0208(12) 0.0036(10) 0.0017(10) 0.0034(10)
C18 0.0167(12) 0.0220(14) 0.0167(12) 0.0062(10) 0.0012(9) 0.0060(10)
C19 0.0139(12) 0.0203(13) 0.0164(12) 0.0030(10) 0.0020(9) 0.0033(10)
C20 0.0174(13) 0.0192(13) 0.0169(12) 0.0052(10) 0.0031(10) 0.0014(10)
C21 0.0176(12) 0.0252(14) 0.0138(11) 0.0066(10) 0.0023(9) 0.0041(10)
F22 0.0347(9) 0.0178(8) 0.0255(8) 0.0059(6) -0.0030(7) 0.0028(7)
F23 0.0327(9) 0.0256(9) 0.0185(7) 0.0075(6) -0.0071(6) 0.0023(7)
F24 0.0355(9) 0.0196(8) 0.0241(8) 0.0089(6) -0.0038(7) -0.0032(7)
F25 0.0319(9) 0.0267(9) 0.0162(7) 0.0076(6) -0.0036(6) -0.0008(7)
C26 0.0180(13) 0.0207(14) 0.0198(12) 0.0011(10) -0.0001(10) 0.0018(10)
C27 0.0245(14) 0.0210(14) 0.0245(14) -0.0004(11) -0.0019(11) 0.0012(11)
N28 0.0469(17) 0.0315(15) 0.0262(13) 0.0018(11) -0.0122(12) 0.0038(12)
C29 0.0198(13) 0.0253(15) 0.0180(12) -0.0006(11) -0.0009(10) 0.0019(11)
N30 0.0343(14) 0.0249(14) 0.0287(13) 0.0028(10) -0.0034(10) -0.0038(11)

loop_
_atom_type_symbol
_atom_type_description
_atom_type_scat_dispersion_real
_atom_type_scat_dispersion_imag
_atom_type_scat_source
C C 0.0033 0.0016 'International Tables Vol C Tables 4.2.6.8 and 6.1.1.4'
H H 0.0000 0.0000 'International Tables Vol C Tables 4.2.6.8 and 6.1.1.4'
F F 0.0171 0.0103 'International Tables Vol C Tables 4.2.6.8 and 6.1.1.4'
N N 0.0061 0.0033 'International Tables Vol C Tables 4.2.6.8 and 6.1.1.4'
S S 0.1246 0.1234 'International Tables Vol C Tables 4.2.6.8 and 6.1.1.4'

loop_
_geom_angle_atom_site_label_1
_geom_angle_atom_site_label_2
_geom_angle_atom_site_label_3
_geom_angle
_geom_angle_site_symmetry_1
_geom_angle_site_symmetry_3
_geom_angle_publ_flag
C2 S1 C1 102.01(13) . . ?
C3 S2 C4 102.18(13) . . ?
C5 S3 C2 95.47(12) . . ?
C5 S4 C3 96.10(13) . . ?
C7 S5 C6 93.08(13) . . ?
C6 S6 C8 93.51(13) . . ?
C7 S7A C10A 88.32(15) . . ?
C10A N9A C8 106.7(3) . . ?
N9A C10A S7A 117.0(3) . . ?
N9A C10A H10A 121.5 . . ?
S7A C10A H10A 121.5 . . ?
C7 N9B C10B 114(2) . . ?
C10B S7B C8 91.0(9) . . ?
N9B C10B S7B 112.0(19) . . ?
N9B C10B H10B 124.0 . . ?
S7B C10B H10B 124.0 . . ?
S1 C1 H1A 109.5 . . ?
S1 C1 H1B 109.5 . . ?
H1A C1 H1B 109.5 . . ?
S1 C1 H1C 109.5 . . ?
H1A C1 H1C 109.5 . . ?
H1B C1 H1C 109.5 . . ?
C3 C2 S3 116.5(2) . . ?
C3 C2 S1 122.6(2) . . ?
S3 C2 S1 120.86(15) . . ?
C2 C3 S4 116.2(2) . . ?
C2 C3 S2 123.4(2) . . ?
S4 C3 S2 120.38(16) . . ?
S2 C4 H4A 109.5 . . ?
S2 C4 H4B 109.5 . . ?
H4A C4 H4B 109.5 . . ?
S2 C4 H4C 109.5 . . ?
H4A C4 H4C 109.5 . . ?
H4B C4 H4C 109.5 . . ?
C6 C5 S4 121.1(2) . . ?
C6 C5 S3 123.22(19) . . ?
S4 C5 S3 115.62(15) . . ?
C5 C6 S6 120.27(19) . . ?
C5 C6 S5 121.7(2) . . ?
S6 C6 S5 118.01(15) . . ?
N9B C7 C8 115.3(12) . . ?
C8 C7 S7A 109.5(2) . . ?
N9B C7 S5 126.8(12) . . ?
C8 C7 S5 117.8(2) . . ?
S7A C7 S5 132.78(17) . . ?
C7 C8 N9A 118.5(3) . . ?
C7 C8 S7B 107.7(3) . . ?
C7 C8 S6 117.6(2) . . ?
N9A C8 S6 123.8(2) . . ?
S7B C8 S6 134.7(3) . . ?
C16 C11 C14 125.0(2) . . ?
C16 C11 C12 122.1(2) . . ?
C14 C11 C12 112.7(2) . . ?
N13 C12 C11 176.6(3) . . ?
N15 C14 C11 174.0(3) . . ?
C11 C16 C21 123.0(2) . . ?
C11 C16 C17 123.7(2) . . ?
C21 C16 C17 113.3(2) . . ?
F22 C17 C18 118.3(2) . . ?
F22 C17 C16 119.0(2) . . ?
C18 C17 C16 122.7(2) . . ?
F23 C18 C17 117.7(2) . . ?
F23 C18 C19 118.5(2) . . ?
C17 C18 C19 123.8(2) . . ?
C26 C19 C20 122.4(2) . . ?
C26 C19 C18 124.5(2) . . ?
C20 C19 C18 113.1(2) . . ?
F24 C20 C21 117.8(2) . . ?
F24 C20 C19 118.9(2) . . ?
C21 C20 C19 123.3(2) . . ?
F25 C21 C20 117.3(2) . . ?
F25 C21 C16 118.8(2) . . ?
C20 C21 C16 123.7(2) . . ?
C19 C26 C29 123.4(2) . . ?
C19 C26 C27 123.7(2) . . ?
C29 C26 C27 112.5(2) . . ?
N28 C27 C26 174.3(3) . . ?
N30 C29 C26 176.2(3) . . ?

loop_
_geom_bond_atom_site_label_1
_geom_bond_atom_site_label_2
_geom_bond_distance
_geom_bond_site_symmetry_2
_geom_bond_publ_flag
S1 C2 1.732(3) . ?
S1 C1 1.797(3) . ?
S2 C3 1.746(3) . ?
S2 C4 1.801(3) . ?
S3 C5 1.725(3) . ?
S3 C2 1.731(3) . ?
S4 C5 1.706(3) . ?
S4 C3 1.728(3) . ?
S5 C7 1.731(3) . ?
S5 C6 1.743(3) . ?
S6 C6 1.725(3) . ?
S6 C8 1.731(3) . ?
S7A C7 1.704(3) . ?
S7A C10A 1.737(4) . ?
N9A C10A 1.322(5) . ?
N9A C8 1.365(4) . ?
C10A H10A 0.9500 . ?
N9B C7 1.29(2) . ?
N9B C10B 1.30(3) . ?
S7B C10B 1.67(3) . ?
S7B C8 1.690(6) . ?
C10B H10B 0.9500 . ?
C1 H1A 0.9800 . ?
C1 H1B 0.9800 . ?
C1 H1C 0.9800 . ?
C2 C3 1.367(4) . ?
C4 H4A 0.9800 . ?
C4 H4B 0.9800 . ?
C4 H4C 0.9800 . ?
C5 C6 1.385(4) . ?
C7 C8 1.364(4) . ?
C11 C16 1.409(4) . ?
C11 C14 1.417(4) . ?
C11 C12 1.431(4) . ?
C12 N13 1.146(4) . ?
C14 N15 1.154(4) . ?
C16 C21 1.411(4) . ?
C16 C17 1.419(3) . ?
C17 F22 1.339(3) . ?
C17 C18 1.359(4) . ?
C18 F23 1.343(3) . ?
C18 C19 1.414(4) . ?
C19 C26 1.411(4) . ?
C19 C20 1.413(3) . ?
C20 F24 1.344(3) . ?
C20 C21 1.354(4) . ?
C21 F25 1.345(3) . ?
C26 C29 1.427(4) . ?
C26 C27 1.431(4) . ?
C27 N28 1.143(4) . ?
C29 N30 1.148(4) . ?

loop_
_geom_torsion_atom_site_label_1
_geom_torsion_atom_site_label_2
_geom_torsion_atom_site_label_3
_geom_torsion_atom_site_label_4
_geom_torsion
_geom_torsion_site_symmetry_1
_geom_torsion_site_symmetry_2
_geom_torsion_site_symmetry_3
_geom_torsion_site_symmetry_4
_geom_torsion_publ_flag
C8 N9A C10A S7A -1.0(4) . . . . ?
C7 S7A C10A N9A 0.7(3) . . . . ?
C7 N9B C10B S7B -2(3) . . . . ?
C8 S7B C10B N9B 1.0(19) . . . . ?
C5 S3 C2 C3 0.3(2) . . . . ?
C5 S3 C2 S1 178.86(16) . . . . ?
C1 S1 C2 C3 -179.8(2) . . . . ?
C1 S1 C2 S3 1.7(2) . . . . ?
S3 C2 C3 S4 -2.1(3) . . . . ?
S1 C2 C3 S4 179.32(14) . . . . ?
S3 C2 C3 S2 -179.25(14) . . . . ?
S1 C2 C3 S2 2.2(3) . . . . ?
C5 S4 C3 C2 2.8(2) . . . . ?
C5 S4 C3 S2 -179.98(16) . . . . ?
C4 S2 C3 C2 -125.0(2) . . . . ?
C4 S2 C3 S4 58.0(2) . . . . ?
C3 S4 C5 C6 179.0(2) . . . . ?
C3 S4 C5 S3 -2.58(17) . . . . ?
C2 S3 C5 C6 -179.9(2) . . . . ?
C2 S3 C5 S4 1.67(16) . . . . ?
S4 C5 C6 S6 -1.2(3) . . . . ?
S3 C5 C6 S6 -179.52(14) . . . . ?
S4 C5 C6 S5 -179.11(14) . . . . ?
S3 C5 C6 S5 2.6(3) . . . . ?
C8 S6 C6 C5 -175.9(2) . . . . ?
C8 S6 C6 S5 2.13(17) . . . . ?
C7 S5 C6 C5 176.8(2) . . . . ?
C7 S5 C6 S6 -1.16(17) . . . . ?
C10B N9B C7 C8 1(3) . . . . ?
C10B N9B C7 S5 176.6(15) . . . . ?
C10A S7A C7 C8 -0.2(2) . . . . ?
C10A S7A C7 S5 -179.5(2) . . . . ?
C6 S5 C7 N9B -175.9(15) . . . . ?
C6 S5 C7 C8 -0.7(2) . . . . ?
C6 S5 C7 S7A 178.6(2) . . . . ?
S7A C7 C8 N9A -0.4(3) . . . . ?
S5 C7 C8 N9A 179.1(2) . . . . ?
N9B C7 C8 S7B -0.6(14) . . . . ?
S5 C7 C8 S7B -176.3(3) . . . . ?
N9B C7 C8 S6 178.1(13) . . . . ?
S7A C7 C8 S6 -177.07(14) . . . . ?
S5 C7 C8 S6 2.4(3) . . . . ?
C10A N9A C8 C7 0.9(4) . . . . ?
C10A N9A C8 S6 177.3(2) . . . . ?
C10B S7B C8 C7 -0.2(8) . . . . ?
C10B S7B C8 S6 -178.6(8) . . . . ?
C6 S6 C8 C7 -2.6(2) . . . . ?
C6 S6 C8 N9A -179.1(3) . . . . ?
C6 S6 C8 S7B 175.6(4) . . . . ?
C14 C11 C16 C21 176.5(2) . . . . ?
C12 C11 C16 C21 -8.8(4) . . . . ?
C14 C11 C16 C17 -2.9(4) . . . . ?
C12 C11 C16 C17 171.7(2) . . . . ?
C11 C16 C17 F22 0.8(4) . . . . ?
C21 C16 C17 F22 -178.7(2) . . . . ?
C11 C16 C17 C18 -178.9(2) . . . . ?
C21 C16 C17 C18 1.6(4) . . . . ?
F22 C17 C18 F23 -0.6(3) . . . . ?
C16 C17 C18 F23 179.1(2) . . . . ?
F22 C17 C18 C19 178.5(2) . . . . ?
C16 C17 C18 C19 -1.8(4) . . . . ?
F23 C18 C19 C26 1.1(4) . . . . ?
C17 C18 C19 C26 -178.0(2) . . . . ?
F23 C18 C19 C20 179.6(2) . . . . ?
C17 C18 C19 C20 0.5(4) . . . . ?
C26 C19 C20 F24 1.1(4) . . . . ?
C18 C19 C20 F24 -177.5(2) . . . . ?
C26 C19 C20 C21 179.4(2) . . . . ?
C18 C19 C20 C21 0.9(4) . . . . ?
F24 C20 C21 F25 0.7(3) . . . . ?
C19 C20 C21 F25 -177.6(2) . . . . ?
F24 C20 C21 C16 177.4(2) . . . . ?
C19 C20 C21 C16 -1.0(4) . . . . ?
C11 C16 C21 F25 -3.2(4) . . . . ?
C17 C16 C21 F25 176.3(2) . . . . ?
C11 C16 C21 C20 -179.8(2) . . . . ?
C17 C16 C21 C20 -0.3(4) . . . . ?
C20 C19 C26 C29 10.7(4) . . . . ?
C18 C19 C26 C29 -170.9(2) . . . . ?
C20 C19 C26 C27 -176.9(2) . . . . ?
C18 C19 C26 C27 1.4(4) . . . . ?
